data_1531927
loop_
_publ_author_name
'Nakano, H.'
'Mori, T.'
'Kamegashira, N.'

_publ_section_title
;
 Structural analysis of La0.025 Sr0.975 Mn O3 with a new layered structure
;
_journal_name_full 'Journal of Alloys Compd.'
_journal_page_first 179
_journal_page_last 185
_journal_volume 343
_journal_year 2002
_chemical_formula_sum 'La0.025 Mn O3 Sr0.975'
_chemical_name_systematic '(La0.025 Sr0.975) (Mn O3)'
_space_group_IT_number 173
_symmetry_space_group_name_Hall 'P 6c'
_symmetry_space_group_name_H-M 'P 63'
_cell_angle_alpha 90
_cell_angle_beta 90
_cell_angle_gamma 120
_cell_formula_units_Z 4
_cell_length_a 5.447
_cell_length_b 5.447
_cell_length_c 9.089
_cell_volume 233.540
_citation_journal_id_ASTM JALCEU
_cod_data_source_file Nakano_JALCEU_2002_515.cif
_cod_data_source_block La0.025Mn1O3Sr0.975
_cod_original_cell_volume 233.5401
_cod_original_formula_sum 'La0.025 Mn1 O3 Sr0.975'
_cod_database_code 1531927

loop_
_symmetry_equiv_pos_as_xyz
x,y,z
x-y,x,z+1/2
-y,x-y,z
-x,-y,z+1/2
-x+y,-x,z
y,-x+y,z+1/2

loop_
_atom_site_label
_atom_site_type_symbol
_atom_site_fract_x
_atom_site_fract_y
_atom_site_fract_z
_atom_site_occupancy
_atom_site_U_iso_or_equiv
Mn3 Mn+3 0.3333 0.6667 0.871 0.025 0.0
Sr1 Sr+2 0 0 0 0.975 0.0
La2 La+3 0.3333 0.6667 0.25 0.025 0.0
La1 La+3 0 0 0 0.025 0.0
Sr2 Sr+2 0.3333 0.6667 0.25 0.975 0.0
Mn4 Mn+4 0.3333 0.6667 0.871 0.975 0.0
Mn1 Mn+3 0.3333 0.6667 0.599 0.025 0.0
Mn2 Mn+4 0.3333 0.6667 0.599 0.975 0.0
O2 O-2 0.78 0.641 0.27 1 0.0
O1 O-2 0.53 0.02 0.02 1 0.0
